data_4307745
loop_
_publ_author_name
'Johannes Etzkorn'
'Martin Ade'
'Harald Hillebrecht'

_publ_contact_author_address
;
 Albert-Ludwigs-Universit\"at Freiburg
 Institut f\"ur Anorganische und Analytische Chemie
 Albertstr. 21
 D-79104 Freiburg
 Germany
;
_publ_contact_author_email harald.hillebrecht@ac.uni-freiburg.de
_publ_contact_author_fax +49-(0)761-203-6012
_publ_contact_author_name 'Prof. Dr. Harald Hillebrecht'
_publ_contact_author_phone +49-(0)761-203-6131
_publ_section_title
;
Ta3AlC2 and Ta4AlC3- Single-Crystal Investigations of Two New Ternary
Carbides of Tantalum Synthesized by the Molten Metal Technique
;
_journal_name_full 'Inorganic Chemistry'
_journal_page_first 1410
_journal_page_last 1418
_journal_paper_doi 10.1021/ic062231y
_journal_volume 46
_journal_year 2007
_chemical_formula_sum 'C2 Al Ta3'
_chemical_formula_weight 593.83
_chemical_name_systematic ?
_space_group_IT_number 194
_symmetry_cell_setting hexagonal
_symmetry_space_group_name_Hall '-P 6c 2c'
_symmetry_space_group_name_H-M 'P 63/m m c'
_atom_sites_solution_hydrogens geom
_atom_sites_solution_primary direct
_atom_sites_solution_secondary difmap
_audit_creation_method SHELXL-97
_cell_angle_alpha 90.00
_cell_angle_beta 90.00
_cell_angle_gamma 120.00
_cell_formula_units_Z 2
_cell_length_a 3.1004(4)
_cell_length_b 3.1004(4)
_cell_length_c 19.200(4)
_cell_measurement_temperature 293(2)
_cell_volume 159.83(4)
_computing_cell_refinement 'Software for IPDS-II, Fa. Stoe'
_computing_data_collection 'Software for IPDS-II, Fa. Stoe'
_computing_data_reduction 'Software for IPDS-II, Fa. Stoe'
_computing_molecular_graphics 'Diamond (Crystal impact, 2000)'
_computing_publication_material 'SHELXL-97 (Sheldrick, 1997)'
_computing_structure_refinement 'SHELXL-97 (Sheldrick, 1997)'
_computing_structure_solution 'SHELXS-97 (Sheldrick, 1990)'
_diffrn_ambient_temperature 293(2)
_diffrn_detector 'image plate (34 cm diameter)'
_diffrn_detector_area_resol_mean -
_diffrn_detector_type STOE
_diffrn_measured_fraction_theta_full 0.877
_diffrn_measured_fraction_theta_max 0.877
_diffrn_measurement_details
; 
100 frames, detector distance = 40 mm
10 min/frame
Comleteness 98.8%
;
_diffrn_measurement_device '2-circle goniometer'
_diffrn_measurement_device_type 'STOE IPDS 2'
_diffrn_measurement_method 'rotation method'
_diffrn_radiation_monochromator graphite
_diffrn_radiation_source 'fine-focus sealed tube'
_diffrn_radiation_type MoK\a
_diffrn_radiation_wavelength 0.71073
_diffrn_reflns_av_R_equivalents 0.1010
_diffrn_reflns_av_sigmaI/netI 0.0560
_diffrn_reflns_limit_h_max 4
_diffrn_reflns_limit_h_min -4
_diffrn_reflns_limit_k_max 4
_diffrn_reflns_limit_k_min -4
_diffrn_reflns_limit_l_max 29
_diffrn_reflns_limit_l_min -28
_diffrn_reflns_number 1486
_diffrn_reflns_theta_full 32.75
_diffrn_reflns_theta_max 32.75
_diffrn_reflns_theta_min 4.25
_diffrn_source_current 40
_diffrn_source_power 2.00
_diffrn_source_voltage 50
_exptl_absorpt_coefficient_mu 102.421
_exptl_absorpt_correction_T_max 0.0187
_exptl_absorpt_correction_T_min 0.0020
_exptl_absorpt_correction_type 'numerical, equivalent method (XSHAPE, Fa. Stoe)'
_exptl_absorpt_process_details 'program XSHAPE'
_exptl_crystal_colour 'metallic lustrous'
_exptl_crystal_density_diffrn 12.339
_exptl_crystal_density_method 'not measured'
_exptl_crystal_description 'hexagonal platelet'
_exptl_crystal_F_000 488
_exptl_crystal_size_max 0.02
_exptl_crystal_size_min 0.005
_refine_diff_density_max 2.952
_refine_diff_density_min -3.023
_refine_diff_density_rms 0.689
_refine_ls_extinction_coef 0.0008(5)
_refine_ls_extinction_expression Fc^*^=kFc[1+0.001xFc^2^\l^3^/sin(2\q)]^-1/4^
_refine_ls_extinction_method SHELXL
_refine_ls_goodness_of_fit_ref 1.025
_refine_ls_hydrogen_treatment mixed
_refine_ls_matrix_type full
_refine_ls_number_parameters 12
_refine_ls_number_reflns 146
_refine_ls_number_restraints 0
_refine_ls_restrained_S_all 1.025
_refine_ls_R_factor_all 0.0603
_refine_ls_R_factor_gt 0.0338
_refine_ls_shift/su_max 0.000
_refine_ls_shift/su_mean 0.000
_refine_ls_structure_factor_coef Fsqd
_refine_ls_weighting_details 'calc w=1/[\s^2^(Fo^2^)+(0.0140P)^2^+0.0000P] where P=(Fo^2^+2Fc^2^)/3'
_refine_ls_weighting_scheme calc
_refine_ls_wR_factor_gt 0.0383
_refine_ls_wR_factor_ref 0.0407
_reflns_number_gt 111
_reflns_number_total 146
_reflns_threshold_expression >2sigma(I)
_cod_data_source_file ic062231yrom20061123_104704.cif
_cod_data_source_block ta3alc2
_cod_depositor_comments
;
 Changing the _chemical_formula_sum data item value from
 'C2 A3 Al T' to 'C2 Al Ta3'.

 Antanas Vaitkus,
 2017-01-09
;
_cod_original_formula_sum 'C2 Al TA3'
_cod_database_code 4307745

loop_
_symmetry_equiv_pos_as_xyz
'x, y, z'
'-y, x-y, z'
'-x+y, -x, z'
'-x, -y, z+1/2'
'y, -x+y, z+1/2'
'x-y, x, z+1/2'
'y, x, -z'
'x-y, -y, -z'
'-x, -x+y, -z'
'-y, -x, -z+1/2'
'-x+y, y, -z+1/2'
'x, x-y, -z+1/2'
'-x, -y, -z'
'y, -x+y, -z'
'x-y, x, -z'
'x, y, -z-1/2'
'-y, x-y, -z-1/2'
'-x+y, -x, -z-1/2'
'-y, -x, z'
'-x+y, y, z'
'x, x-y, z'
'y, x, z-1/2'
'x-y, -y, z-1/2'
'-x, -x+y, z-1/2'

loop_
_atom_site_label
_atom_site_type_symbol
_atom_site_fract_x
_atom_site_fract_y
_atom_site_fract_z
_atom_site_U_iso_or_equiv
_atom_site_adp_type
_atom_site_occupancy
_atom_site_symmetry_multiplicity
_atom_site_calc_flag
_atom_site_refinement_flags
_atom_site_disorder_assembly
_atom_site_disorder_group
Ta1 Ta 0.6667 0.3333 0.63423(6) 0.0095(3) Uani 1 6 d S . .
Ta2 Ta 0.0000 1.0000 0.5000 0.0088(3) Uani 1 12 d S . .
Al Al 0.0000 1.0000 0.7500 0.014(2) Uani 1 12 d S . .
C C 0.3333 0.6667 0.5675(11) 0.008(3) Uani 1 6 d S . .

loop_
_atom_site_aniso_label
_atom_site_aniso_U_11
_atom_site_aniso_U_22
_atom_site_aniso_U_33
_atom_site_aniso_U_23
_atom_site_aniso_U_13
_atom_site_aniso_U_12
Ta1 0.0080(3) 0.0080(3) 0.0124(4) 0.000 0.000 0.00400(15)
Ta2 0.0075(3) 0.0075(3) 0.0113(7) 0.000 0.000 0.00377(17)
Al 0.011(3) 0.011(3) 0.022(6) 0.000 0.000 0.0053(13)
C 0.010(5) 0.010(5) 0.005(9) 0.000 0.000 0.005(2)

loop_
_atom_type_symbol
_atom_type_description
_atom_type_scat_dispersion_real
_atom_type_scat_dispersion_imag
_atom_type_scat_source
C C 0.0033 0.0016 'International Tables Vol C Tables 4.2.6.8 and 6.1.1.4'
Al Al 0.0645 0.0514 'International Tables Vol C Tables 4.2.6.8 and 6.1.1.4'
Ta Ta -0.7052 6.5227 'International Tables Vol C Tables 4.2.6.8 and 6.1.1.4'

loop_
_geom_angle_atom_site_label_1
_geom_angle_atom_site_label_2
_geom_angle_atom_site_label_3
_geom_angle
_geom_angle_site_symmetry_1
_geom_angle_site_symmetry_3
_geom_angle_publ_flag
C Ta1 C 89.5(6) 1_545 1_655 ?
C Ta1 C 89.5(6) 1_545 . ?
C Ta1 C 89.5(6) 1_655 . ?
C Ta1 Al 164.4(5) 1_545 1_655 ?
C Ta1 Al 101.4(4) 1_655 1_655 ?
C Ta1 Al 101.4(4) . 1_655 ?
C Ta1 Al 101.4(4) 1_545 1_645 ?
C Ta1 Al 101.4(4) 1_655 1_645 ?
C Ta1 Al 164.4(5) . 1_645 ?
Al Ta1 Al 65.80(3) 1_655 1_645 ?
C Ta1 Al 101.4(4) 1_545 1_545 ?
C Ta1 Al 164.4(5) 1_655 1_545 ?
C Ta1 Al 101.4(4) . 1_545 ?
Al Ta1 Al 65.80(3) 1_655 1_545 ?
Al Ta1 Al 65.80(3) 1_645 1_545 ?
C Ta1 Ta1 45.2(3) 1_545 1_445 ?
C Ta1 Ta1 134.8(3) 1_655 1_445 ?
C Ta1 Ta1 90.000(3) . 1_445 ?
Al Ta1 Ta1 122.900(13) 1_655 1_445 ?
Al Ta1 Ta1 90.0 1_645 1_445 ?
Al Ta1 Ta1 57.100(13) 1_545 1_445 ?
C Ta1 Ta1 134.8(3) 1_545 1_665 ?
C Ta1 Ta1 45.2(3) 1_655 1_665 ?
C Ta1 Ta1 90.000(3) . 1_665 ?
Al Ta1 Ta1 57.100(13) 1_655 1_665 ?
Al Ta1 Ta1 90.0 1_645 1_665 ?
Al Ta1 Ta1 122.899(13) 1_545 1_665 ?
Ta1 Ta1 Ta1 180.0 1_445 1_665 ?
C Ta1 Ta1 45.2(3) 1_545 1_545 ?
C Ta1 Ta1 90.000(1) 1_655 1_545 ?
C Ta1 Ta1 134.8(3) . 1_545 ?
Al Ta1 Ta1 122.900(13) 1_655 1_545 ?
Al Ta1 Ta1 57.100(13) 1_645 1_545 ?
Al Ta1 Ta1 90.0 1_545 1_545 ?
Ta1 Ta1 Ta1 60.0 1_445 1_545 ?
Ta1 Ta1 Ta1 120.0 1_665 1_545 ?
C Ta1 Ta1 90.000(1) 1_545 1_455 ?
C Ta1 Ta1 134.8(3) 1_655 1_455 ?
C Ta1 Ta1 45.2(3) . 1_455 ?
Al Ta1 Ta1 90.0 1_655 1_455 ?
Al Ta1 Ta1 122.900(13) 1_645 1_455 ?
Al Ta1 Ta1 57.100(13) 1_545 1_455 ?
Ta1 Ta1 Ta1 60.0 1_445 1_455 ?
Ta1 Ta1 Ta1 120.0 1_665 1_455 ?
Ta1 Ta1 Ta1 120.0 1_545 1_455 ?
C Ta1 Ta1 90.000(1) 1_545 1_655 ?
C Ta1 Ta1 45.2(3) 1_655 1_655 ?
C Ta1 Ta1 134.8(3) . 1_655 ?
Al Ta1 Ta1 90.0 1_655 1_655 ?
Al Ta1 Ta1 57.100(13) 1_645 1_655 ?
Al Ta1 Ta1 122.900(13) 1_545 1_655 ?
Ta1 Ta1 Ta1 120.0 1_445 1_655 ?
Ta1 Ta1 Ta1 60.0 1_665 1_655 ?
Ta1 Ta1 Ta1 60.0 1_545 1_655 ?
Ta1 Ta1 Ta1 180.0 1_455 1_655 ?
C Ta1 Ta1 134.8(3) 1_545 1_565 ?
C Ta1 Ta1 90.000(1) 1_655 1_565 ?
C Ta1 Ta1 45.2(3) . 1_565 ?
Al Ta1 Ta1 57.100(13) 1_655 1_565 ?
Al Ta1 Ta1 122.899(13) 1_645 1_565 ?
Al Ta1 Ta1 90.0 1_545 1_565 ?
Ta1 Ta1 Ta1 120.0 1_445 1_565 ?
Ta1 Ta1 Ta1 60.0 1_665 1_565 ?
Ta1 Ta1 Ta1 180.0 1_545 1_565 ?
Ta1 Ta1 Ta1 60.0 1_455 1_565 ?
Ta1 Ta1 Ta1 120.0 1_655 1_565 ?
C Ta2 C 180.000(2) 13_566 1_565 ?
C Ta2 C 89.1(6) 13_566 13_576 ?
C Ta2 C 90.9(6) 1_565 13_576 ?
C Ta2 C 90.9(6) 13_566 . ?
C Ta2 C 89.1(6) 1_565 . ?
C Ta2 C 180.0(9) 13_576 . ?
C Ta2 C 89.1(6) 13_566 13_676 ?
C Ta2 C 90.9(6) 1_565 13_676 ?
C Ta2 C 89.1(6) 13_576 13_676 ?
C Ta2 C 90.9(6) . 13_676 ?
C Ta2 C 90.9(6) 13_566 1_455 ?
C Ta2 C 89.1(6) 1_565 1_455 ?
C Ta2 C 90.9(6) 13_576 1_455 ?
C Ta2 C 89.1(6) . 1_455 ?
C Ta2 C 180.0 13_676 1_455 ?
C Ta2 Ta2 134.5(3) 13_566 1_665 ?
C Ta2 Ta2 45.5(3) 1_565 1_665 ?
C Ta2 Ta2 90.000(2) 13_576 1_665 ?
C Ta2 Ta2 90.000(2) . 1_665 ?
C Ta2 Ta2 45.5(3) 13_676 1_665 ?
C Ta2 Ta2 134.5(3) 1_455 1_665 ?
C Ta2 Ta2 45.5(3) 13_566 1_445 ?
C Ta2 Ta2 134.5(3) 1_565 1_445 ?
C Ta2 Ta2 90.000(2) 13_576 1_445 ?
C Ta2 Ta2 90.000(2) . 1_445 ?
C Ta2 Ta2 134.5(3) 13_676 1_445 ?
C Ta2 Ta2 45.5(3) 1_455 1_445 ?
Ta2 Ta2 Ta2 180.0 1_665 1_445 ?
C Ta2 Ta2 134.5(3) 13_566 1_565 ?
C Ta2 Ta2 45.5(3) 1_565 1_565 ?
C Ta2 Ta2 45.5(3) 13_576 1_565 ?
C Ta2 Ta2 134.5(3) . 1_565 ?
C Ta2 Ta2 90.000(1) 13_676 1_565 ?
C Ta2 Ta2 90.000(1) 1_455 1_565 ?
Ta2 Ta2 Ta2 60.0 1_665 1_565 ?
Ta2 Ta2 Ta2 120.0 1_445 1_565 ?
C Ta2 Ta2 45.5(3) 13_566 1_545 ?
C Ta2 Ta2 134.5(3) 1_565 1_545 ?
C Ta2 Ta2 134.5(3) 13_576 1_545 ?
C Ta2 Ta2 45.5(3) . 1_545 ?
C Ta2 Ta2 90.000(1) 13_676 1_545 ?
C Ta2 Ta2 90.000(1) 1_455 1_545 ?
Ta2 Ta2 Ta2 120.0 1_665 1_545 ?
Ta2 Ta2 Ta2 60.0 1_445 1_545 ?
Ta2 Ta2 Ta2 180.0 1_565 1_545 ?
C Ta2 Ta2 90.000(1) 13_566 1_455 ?
C Ta2 Ta2 90.000(1) 1_565 1_455 ?
C Ta2 Ta2 45.5(3) 13_576 1_455 ?
C Ta2 Ta2 134.5(3) . 1_455 ?
C Ta2 Ta2 134.5(3) 13_676 1_455 ?
C Ta2 Ta2 45.5(3) 1_455 1_455 ?
Ta2 Ta2 Ta2 120.0 1_665 1_455 ?
Ta2 Ta2 Ta2 60.0 1_445 1_455 ?
Ta2 Ta2 Ta2 60.0 1_565 1_455 ?
Ta2 Ta2 Ta2 120.0 1_545 1_455 ?
C Ta2 Ta2 90.000(1) 13_566 1_655 ?
C Ta2 Ta2 90.000(1) 1_565 1_655 ?
C Ta2 Ta2 134.5(3) 13_576 1_655 ?
C Ta2 Ta2 45.5(3) . 1_655 ?
C Ta2 Ta2 45.5(3) 13_676 1_655 ?
C Ta2 Ta2 134.5(3) 1_455 1_655 ?
Ta2 Ta2 Ta2 60.0 1_665 1_655 ?
Ta2 Ta2 Ta2 120.0 1_445 1_655 ?
Ta2 Ta2 Ta2 120.0 1_565 1_655 ?
Ta2 Ta2 Ta2 60.0 1_545 1_655 ?
Ta2 Ta2 Ta2 180.0 1_455 1_655 ?
Ta1 Al Ta1 143.448(14) 16_567 1_455 ?
Ta1 Al Ta1 143.448(14) 16_567 1_465 ?
Ta1 Al Ta1 65.80(3) 1_455 1_465 ?
Ta1 Al Ta1 65.80(3) 16_567 16_467 ?
Ta1 Al Ta1 143.448(14) 1_455 16_467 ?
Ta1 Al Ta1 102.31(3) 1_465 16_467 ?
Ta1 Al Ta1 102.31(3) 16_567 1_565 ?
Ta1 Al Ta1 65.80(3) 1_455 1_565 ?
Ta1 Al Ta1 65.80(3) 1_465 1_565 ?
Ta1 Al Ta1 143.448(14) 16_467 1_565 ?
Ta1 Al Ta1 65.80(3) 16_567 16_457 ?
Ta1 Al Ta1 102.31(3) 1_455 16_457 ?
Ta1 Al Ta1 143.448(14) 1_465 16_457 ?
Ta1 Al Ta1 65.80(3) 16_467 16_457 ?
Ta1 Al Ta1 143.448(14) 1_565 16_457 ?
Ta1 C Ta1 89.5(6) 1_565 1_455 ?
Ta1 C Ta1 89.5(6) 1_565 . ?
Ta1 C Ta1 89.5(6) 1_455 . ?
Ta1 C Ta2 179.7(9) 1_565 1_545 ?
Ta1 C Ta2 90.69(2) 1_455 1_545 ?
Ta1 C Ta2 90.69(2) . 1_545 ?
Ta1 C Ta2 90.69(2) 1_565 . ?
Ta1 C Ta2 90.69(2) 1_455 . ?
Ta1 C Ta2 179.7(9) . . ?
Ta2 C Ta2 89.1(6) 1_545 . ?
Ta1 C Ta2 90.69(2) 1_565 1_655 ?
Ta1 C Ta2 179.7(9) 1_455 1_655 ?
Ta1 C Ta2 90.69(2) . 1_655 ?
Ta2 C Ta2 89.1(6) 1_545 1_655 ?
Ta2 C Ta2 89.1(6) . 1_655 ?

loop_
_geom_bond_atom_site_label_1
_geom_bond_atom_site_label_2
_geom_bond_distance
_geom_bond_site_symmetry_2
_geom_bond_publ_flag
Ta1 C 2.201(13) 1_545 ?
Ta1 C 2.201(13) 1_655 ?
Ta1 C 2.201(13) . ?
Ta1 Al 2.8540(10) 1_655 ?
Ta1 Al 2.8540(10) 1_645 ?
Ta1 Al 2.8540(10) 1_545 ?
Ta1 Ta1 3.1004(4) 1_445 ?
Ta1 Ta1 3.1004(4) 1_665 ?
Ta1 Ta1 3.1004(4) 1_545 ?
Ta1 Ta1 3.1004(4) 1_455 ?
Ta1 Ta1 3.1004(4) 1_655 ?
Ta1 Ta1 3.1004(4) 1_565 ?
Ta2 C 2.210(13) 13_566 ?
Ta2 C 2.210(13) 1_565 ?
Ta2 C 2.210(12) 13_576 ?
Ta2 C 2.210(12) . ?
Ta2 C 2.210(13) 13_676 ?
Ta2 C 2.210(13) 1_455 ?
Ta2 Ta2 3.1004(4) 1_665 ?
Ta2 Ta2 3.1004(4) 1_445 ?
Ta2 Ta2 3.1004(4) 1_565 ?
Ta2 Ta2 3.1004(4) 1_545 ?
Ta2 Ta2 3.1004(4) 1_455 ?
Ta2 Ta2 3.1004(4) 1_655 ?
Al Ta1 2.8540(10) 16_567 ?
Al Ta1 2.8540(10) 1_455 ?
Al Ta1 2.8540(10) 1_465 ?
Al Ta1 2.8540(10) 16_467 ?
Al Ta1 2.8540(10) 1_565 ?
Al Ta1 2.8540(10) 16_457 ?
C Ta1 2.201(13) 1_565 ?
C Ta1 2.201(13) 1_455 ?
C Ta2 2.210(12) 1_545 ?
C Ta2 2.210(12) 1_655 ?
